data_7033024
loop_
_publ_author_name
'Goura, Joydeb'
'Walsh, James P. S.'
'Tuna, Floriana'
'Chandrasekhar, Vadapalli'

_publ_section_title
;
 Synthesis, structure, and magnetism of non-planar heptanuclear
 lanthanide(III) complexes.
;
_journal_issue 3
_journal_name_full 'Dalton transactions (Cambridge, England : 2003)'
_journal_page_first 1142
_journal_page_last 1149
_journal_paper_doi 10.1039/c4dt01603c
_journal_volume 44
_journal_year 2015
_chemical_formula_moiety 'C78 H72 Ho7 N22 O32, 3(N O3)'
_chemical_formula_sum 'C78 H72 Ho7 N25 O41'
_chemical_formula_weight 3170.11
_space_group_crystal_system triclinic
_space_group_IT_number 2
_space_group_name_Hall '-P 1'
_space_group_name_H-M_alt 'P -1'
_symmetry_space_group_name_Hall '-P 1'
_symmetry_space_group_name_H-M 'P -1'
_atom_sites_solution_hydrogens mixed
_atom_sites_solution_primary direct
_audit_creation_date 2014-10-30
_audit_creation_method
;
Olex2 1.2
(compiled 2014.09.19 svn.r3010 for OlexSys, GUI svn.r4874)
;
_cell_angle_alpha 105.328(5)
_cell_angle_beta 93.576(5)
_cell_angle_gamma 96.950(5)
_cell_formula_units_Z 2
_cell_length_a 15.285(5)
_cell_length_b 16.379(5)
_cell_length_c 24.769(5)
_cell_measurement_reflns_used 8898
_cell_measurement_temperature 100(2)
_cell_measurement_theta_max 28.294
_cell_measurement_theta_min 2.283
_cell_volume 5908(3)
_computing_cell_refinement 'SAINT v6.45A (Bruker, 2003)'
_computing_data_reduction 'SAINT v6.45A (Bruker, 2003)'
_computing_molecular_graphics 'Olex2 (Dolomanov et al., 2009)'
_computing_publication_material 'Olex2 (Dolomanov et al., 2009)'
_computing_structure_refinement 'ShelXL (Sheldrick, 2008)'
_computing_structure_solution 'ShelXS (Sheldrick, 2008)'
_diffrn_ambient_temperature 100(2)
_diffrn_measured_fraction_theta_full 0.955
_diffrn_measured_fraction_theta_max 0.979
_diffrn_measurement_device_type 'CCD area detector'
_diffrn_measurement_method 'phi and omega scans'
_diffrn_radiation_monochromator graphite
_diffrn_radiation_type MoK\a
_diffrn_radiation_wavelength 0.71069
_diffrn_reflns_av_R_equivalents 0.0341
_diffrn_reflns_av_unetI/netI 0.0813
_diffrn_reflns_Laue_measured_fraction_full 0.955
_diffrn_reflns_Laue_measured_fraction_max 0.979
_diffrn_reflns_limit_h_max 20
_diffrn_reflns_limit_h_min -17
_diffrn_reflns_limit_k_max 13
_diffrn_reflns_limit_k_min -21
_diffrn_reflns_limit_l_max 31
_diffrn_reflns_limit_l_min -32
_diffrn_reflns_number 38639
_diffrn_reflns_point_group_measured_fraction_full 0.955
_diffrn_reflns_point_group_measured_fraction_max 0.979
_diffrn_reflns_theta_full 25.240
_diffrn_reflns_theta_max 25.026
_diffrn_reflns_theta_min 4.123
_exptl_absorpt_coefficient_mu 4.715
_exptl_absorpt_correction_T_max 1
_exptl_absorpt_correction_T_min 0.564007
_exptl_absorpt_correction_type multi-scan
_exptl_absorpt_process_details
'SADABS v.2.10 (Bruker,2003) was used for absorption correction. R(int) was 0.0652 before and 0.0286 after correction. The Ratio of minimum to maximum transmission is 0.5640. The \l/2 correction factor is 0.0015.'
_exptl_crystal_colour 'clear light colourless'
_exptl_crystal_colour_lustre clear
_exptl_crystal_colour_modifier light
_exptl_crystal_colour_primary colourless
_exptl_crystal_density_diffrn 1.782
_exptl_crystal_description block
_exptl_crystal_F_000 3024
_exptl_crystal_size_max 0.16
_exptl_crystal_size_mid 0.14
_exptl_crystal_size_min 0.12
_refine_diff_density_max 3.247
_refine_diff_density_min -1.907
_refine_diff_density_rms 0.234
_refine_ls_extinction_method none
_refine_ls_goodness_of_fit_ref 1.000
_refine_ls_hydrogen_treatment constr
_refine_ls_matrix_type full
_refine_ls_number_parameters 1342
_refine_ls_number_reflns 20438
_refine_ls_number_restraints 2290
_refine_ls_restrained_S_all 0.961
_refine_ls_R_factor_all 0.0700
_refine_ls_R_factor_gt 0.0524
_refine_ls_shift/su_max 0.001
_refine_ls_shift/su_mean 0.000
_refine_ls_structure_factor_coef Fsqd
_refine_ls_weighting_details 'w=1/[\s^2^(Fo^2^)+(0.0962P)^2^] where P=(Fo^2^+2Fc^2^)/3'
_refine_ls_weighting_scheme calc
_refine_ls_wR_factor_gt 0.1436
_refine_ls_wR_factor_ref 0.1548
_reflns_Friedel_coverage 0.000
_reflns_number_gt 15059
_reflns_number_total 20438
_reflns_threshold_expression 'I > 2\s(I)'
_cod_data_source_file c4dt01603c2.cif
_cod_data_source_block Ho7
_cod_depositor_comments 'Adding full bibliography for 7033021--7033025.cif.'
_cod_database_code 7033024
_shelxl_version_number 2014/6
_shelx_space_group_comment
;
The symmetry employed for this shelxl refinement is uniquely defined
by the following loop, which should always be used as a source of
symmetry information in preference to the above space-group names.
They are only intended as comments.
;
_olex2_refinement_description
;
1. Fixed Uiso
 At 1.2 times of:
  All C(H) groups, All N(H) groups
 At 1.5 times of:
  All C(H,H,H) groups
2. Restrained distances
 O1D-N1A \\sim N1A-O1E
 with sigma of 0.02
 O1E-N1A \\sim N1A-O1C
 with sigma of 0.02
 O1C-N1A \\sim N1A-O1D
 with sigma of 0.02
 O1D-O1C \\sim O1C-O1E
 with sigma of 0.02
 O1A-N31 \\sim N31-O72
 with sigma of 0.02
 O1B-N31 \\sim N31-O1A
 with sigma of 0.02
 O1A-N31 \\sim N31-O72
 with sigma of 0.02
 O72-N31 \\sim N31-O1B
 with sigma of 0.02
3. Uiso/Uaniso restraints and constraints
Uanis(O1D) = Uanis(N1A) = Uanis(O1E) = Uanis(O1C)
Uanis(O1B) = Uanis(O1A)
4. Rigid body (RIGU) restrains
 All non-hydrogen atoms
 with sigma for 1-2 distances of 0.004 and sigma for 1-3 distances of 0.004
5.a Riding coordinates:
 N14(H14)
5.b Aromatic/amide H refined with riding coordinates:
 N2(H2), N8(H8), C17(H17), C21(H21), C13(H13), C16(H16), C39(H39), C4(H4),
 C51(H51), C49(H49), C42(H42), N5(H5), C37(H37), C50(H50), C44(H44), C62(H62),
 C52(H52), C8(H8A), C64(H64), N24(H24), C25(H25), C10(H10), C60(H60), N11(H11),
 C36(H36), C18(H18), C72(H72), C80(H80), C57(H57), C26(H26), C31(H31), C23(H23),
  C75(H75), C55(H55), C56(H56), C47(H47), C29(H29), C24(H24A), C3(H3), C65(H65),
  C34(H34), C77(H77), C5(H5A), C38(H38), C69(H69), C43(H43), C11(H11A),
 C74(H74), C12(H12), C76(H76), C30(H30), C68(H68), C63(H63)
5.c Idealised Me refined as rotating group:
 C66(H66A,H66B,H66C), C14(H14A,H14B,H14C), C40(H40A,H40B,H40C), C1(H1A,H1B,
 H1C), C53(H53A,H53B,H53C), C27(H27A,H27B,H27C)
;
_olex2_submission_special_instructions 'No special instructions were received'

loop_
_space_group_symop_operation_xyz
'x, y, z'
'-x, -y, -z'

loop_
_atom_site_label
_atom_site_type_symbol
_atom_site_fract_x
_atom_site_fract_y
_atom_site_fract_z
_atom_site_U_iso_or_equiv
_atom_site_adp_type
_atom_site_occupancy
_atom_site_site_symmetry_order
_atom_site_calc_flag
_atom_site_refinement_flags_posn
Ho1 Ho 0.68314(3) 0.76353(3) 0.08638(2) 0.02712(12) Uani 1 1 d .
Ho2 Ho 0.80636(3) 0.98934(3) 0.16221(2) 0.02071(11) Uani 1 1 d .
Ho3 Ho 0.69360(3) 0.61686(3) 0.16991(2) 0.02511(12) Uani 1 1 d .
Ho4 Ho 0.78756(3) 1.03209(3) 0.31993(2) 0.02507(12) Uani 1 1 d .
Ho5 Ho 0.62163(3) 0.67003(3) 0.31759(2) 0.02378(12) Uani 1 1 d .
Ho6 Ho 0.61802(3) 0.90993(3) 0.36874(2) 0.02493(12) Uani 1 1 d .
Ho7 Ho 0.69307(4) 0.83260(3) 0.23568(2) 0.03983(15) Uani 1 1 d .
O4 O 0.8163(4) 0.8602(4) 0.0938(3) 0.0249(13) Uani 1 1 d .
O16 O 0.6471(4) 0.9631(4) 0.2877(3) 0.0246(13) Uani 1 1 d .
N2 N 0.7329(6) 0.7586(5) -0.0452(3) 0.036(2) Uani 1 1 d .
H2 H 0.7618 0.7473 -0.0753 0.044 Uiso 1 1 calc R
O37 O 0.7861(4) 1.0908(4) 0.2443(3) 0.0260(13) Uani 1 1 d .
O11 O 0.7244(5) 0.7077(4) 0.2610(3) 0.0293(14) Uani 1 1 d .
N8 N 0.9883(5) 1.1182(5) 0.1524(4) 0.0325(19) Uani 1 1 d .
H8 H 1.0140 1.1565 0.1372 0.039 Uiso 1 1 calc R
O9 O 0.5984(4) 0.5740(4) 0.2292(3) 0.0247(13) Uani 1 1 d .
O2 O 0.7029(4) 0.6169(4) 0.0766(3) 0.0298(14) Uani 1 1 d .
O14 O 0.8194(4) 0.9336(4) 0.2374(3) 0.0258(13) Uani 1 1 d .
O10 O 0.5371(5) 0.5349(4) 0.1250(3) 0.0323(15) Uani 1 1 d .
O6 O 0.7213(4) 1.0330(4) 0.4044(3) 0.0272(14) Uani 1 1 d .
O13 O 0.6772(4) 0.8934(4) 0.1570(3) 0.0247(13) Uani 1 1 d .
O8 O 0.6678(4) 0.7894(4) 0.3935(3) 0.0257(13) Uani 1 1 d .
O27 O 0.5561(5) 0.6819(4) 0.0205(3) 0.0325(15) Uani 1 1 d .
C17 C 0.9950(7) 0.8176(6) -0.0273(4) 0.030(2) Uani 1 1 d .
H17 H 1.0340 0.8063 -0.0559 0.036 Uiso 1 1 calc R
N15 N 0.6155(5) 0.5195(5) 0.3241(3) 0.0270(16) Uani 1 1 d .
O17 O 0.5804(4) 0.7883(4) 0.2916(3) 0.0271(14) Uani 1 1 d .
C21 C 0.8560(6) 0.9828(6) 0.0279(4) 0.0239(18) Uani 1 1 d .
H21 H 0.8609 1.0083 -0.0022 0.029 Uiso 1 1 calc R
C7 C 0.7299(8) 0.5524(7) 0.0406(4) 0.036(2) Uani 1 1 d .
O7 O 0.8250(4) 0.8845(4) 0.4399(3) 0.0312(15) Uani 1 1 d .
O12 O 0.6082(5) 0.7195(4) 0.1624(3) 0.0361(15) Uani 1 1 d .
O36 O 0.6945(5) 1.1519(4) 0.3252(3) 0.0352(16) Uani 1 1 d .
C13 C 0.6129(7) 0.9181(7) 0.0237(5) 0.040(2) Uani 1 1 d .
H13 H 0.5856 0.9336 0.0576 0.048 Uiso 1 1 calc R
O25 O 0.4733(5) 0.9316(5) 0.3196(3) 0.0390(16) Uani 1 1 d .
C19 C 0.8951(6) 0.9082(6) 0.0231(4) 0.0228(17) Uani 1 1 d .
O1 O 0.7082(5) 0.4764(4) 0.1079(3) 0.0315(15) Uani 1 1 d .
C16 C 0.9790(6) 0.7596(7) 0.0067(4) 0.030(2) Uani 1 1 d .
H16 H 1.0083 0.7105 0.0019 0.036 Uiso 1 1 calc R
N23 N 0.5450(6) 0.6535(5) 0.4011(4) 0.0337(18) Uani 1 1 d .
N1 N 0.7314(5) 0.7008(5) -0.0109(3) 0.0308(17) Uani 1 1 d .
N4 N 0.8146(5) 1.0198(5) 0.0684(3) 0.0215(15) Uani 1 1 d .
O23 O 1.0573(6) 1.0648(8) 0.3574(5) 0.095(4) Uani 1 1 d .
O24 O 0.5240(5) 1.0223(5) 0.3970(3) 0.0365(16) Uani 1 1 d .
C6 C 0.7539(7) 0.5563(7) -0.0133(4) 0.036(2) Uani 1 1 d .
O15 O 0.7507(4) 0.8915(4) 0.3276(3) 0.0247(13) Uani 1 1 d .
N10 N 0.6200(6) 0.9511(5) 0.4744(3) 0.0314(17) Uani 1 1 d .
O3 O 0.8982(4) 0.7255(4) 0.0809(3) 0.0279(15) Uani 1 1 d .
O32 O 0.8191(6) 0.6203(6) -0.1585(4) 0.069(3) Uani 1 1 d .
O22 O 0.9419(5) 1.0909(5) 0.3087(3) 0.0417(17) Uani 1 1 d .
N13 N 0.7554(5) 0.6338(5) 0.3645(4) 0.0297(17) Uani 1 1 d .
O5 O 0.8420(5) 1.1585(5) 0.4003(3) 0.0437(18) Uani 1 1 d .
C22 C 0.7103(6) 1.1154(6) 0.0944(4) 0.0250(18) Uani 1 1 d .
C39 C 0.4095(7) 0.7960(7) 0.3733(5) 0.038(2) Uani 1 1 d .
H39 H 0.4060 0.7907 0.3341 0.046 Uiso 1 1 calc R
N9 N 0.9102(5) 1.1275(5) 0.1754(3) 0.0279(16) Uani 1 1 d .
N18 N 0.4606(6) 0.9943(6) 0.3583(4) 0.040(2) Uani 1 1 d .
C4 C 0.7825(9) 0.4091(8) -0.0334(5) 0.052(3) Uani 1 1 d .
H4 H 0.7995 0.3605 -0.0587 0.062 Uiso 1 1 calc R
C51 C 0.3286(7) 0.5573(8) 0.2360(5) 0.046(3) Uani 1 1 d .
H51 H 0.2958 0.5521 0.2011 0.055 Uiso 1 1 calc R
O18 O 0.7704(5) 0.5292(4) 0.2238(3) 0.0315(15) Uani 1 1 d .
N3 N 0.6561(6) 0.8479(6) 0.0143(3) 0.0343(17) Uani 1 1 d .
C71 C 0.7757(6) 1.1756(6) 0.2524(4) 0.0243(18) Uani 1 1 d .
C49 C 0.3378(8) 0.5297(8) 0.3246(5) 0.048(3) Uani 1 1 d .
H49 H 0.3134 0.5061 0.3525 0.057 Uiso 1 1 calc R
N7 N 0.9687(5) 0.9787(5) 0.1628(3) 0.0243(15) Uani 1 1 d .
C70 C 0.8180(7) 1.2279(6) 0.2235(4) 0.027(2) Uani 1 1 d .
C20 C 0.8765(6) 0.8497(6) 0.0563(4) 0.0226(18) Uani 1 1 d .
C42 C 0.8115(8) 0.8426(8) 0.5257(5) 0.049(3) Uani 1 1 d .
H42 H 0.8676 0.8743 0.5418 0.059 Uiso 1 1 calc R
O19 O 0.8515(5) 0.6090(5) 0.1822(3) 0.0377(16) Uani 1 1 d .
N5 N 0.7813(5) 1.0940(5) 0.0637(3) 0.0293(18) Uani 1 1 d .
H5 H 0.8039 1.1251 0.0426 0.035 Uiso 1 1 calc R
C37 C 0.3512(9) 0.7605(8) 0.4513(5) 0.051(3) Uani 1 1 d .
H37 H 0.3062 0.7302 0.4662 0.061 Uiso 1 1 calc R
C66 C 0.6404(9) 1.1839(7) 0.3705(5) 0.049(3) Uani 1 1 d .
H66A H 0.6114 1.1359 0.3826 0.074 Uiso 1 1 calc GR
H66B H 0.5953 1.2136 0.3570 0.074 Uiso 1 1 calc GR
H66C H 0.6781 1.2239 0.4023 0.074 Uiso 1 1 calc GR
C58 C 0.5185(6) 0.4428(6) 0.2407(4) 0.0246(18) Uani 1 1 d .
C45 C 0.6524(7) 0.7396(7) 0.4752(4) 0.037(2) Uani 1 1 d .
N25 N 0.4585(5) 0.6195(5) 0.3008(4) 0.0343(18) Uani 1 1 d .
N14 N 0.6622(6) 0.5164(5) 0.3736(3) 0.0325(19) Uani 1 1 d .
H14 H 0.6680 0.4648 0.3735 0.039 Uiso 1 1 d R
O31 O 0.9146(7) 0.6780(8) -0.1989(5) 0.092(4) Uani 1 1 d .
C59 C 0.5406(6) 0.4993(6) 0.2095(4) 0.0247(18) Uani 1 1 d .
N19 N 0.5009(6) 0.7346(5) 0.0361(4) 0.0353(18) Uani 1 1 d .
N6 N 0.6959(5) 1.0758(4) 0.1351(3) 0.0219(15) Uani 1 1 d .
C73 C 1.0256(7) 1.0455(7) 0.1541(4) 0.035(2) Uani 1 1 d .
C54 C 0.5061(7) 0.4763(6) 0.1536(4) 0.033(2) Uani 1 1 d .
C15 C 0.9192(6) 0.7777(6) 0.0471(4) 0.0247(19) Uani 1 1 d .
C32 C 0.7492(7) 1.0626(6) 0.5045(4) 0.030(2) Uani 1 1 d .
O29 O 0.4280(5) 0.7282(5) 0.0114(3) 0.0456(19) Uani 1 1 d .
C50 C 0.2936(8) 0.5140(8) 0.2746(6) 0.055(3) Uani 1 1 d .
H50 H 0.2400 0.4751 0.2647 0.066 Uiso 1 1 calc R
C44 C 0.6870(9) 0.7463(9) 0.5305(5) 0.053(3) Uani 1 1 d .
H44 H 0.6569 0.7121 0.5510 0.064 Uiso 1 1 calc R
C14 C 0.9444(8) 0.6535(6) 0.0774(5) 0.038(3) Uani 1 1 d .
H14A H 0.9294 0.6126 0.0401 0.057 Uiso 1 1 calc GR
H14B H 0.9271 0.6257 0.1064 0.057 Uiso 1 1 calc GR
H14C H 1.0084 0.6728 0.0832 0.057 Uiso 1 1 calc GR
C62 C 0.8055(8) 0.5561(8) 0.4278(5) 0.052(3) Uani 1 1 d .
H62 H 0.7922 0.5114 0.4452 0.062 Uiso 1 1 calc R
N16 N 0.8473(6) 0.5556(6) 0.2131(4) 0.040(2) Uani 1 1 d .
C67 C 0.7231(6) 1.2107(6) 0.2947(4) 0.028(2) Uani 1 1 d .
C52 C 0.4094(7) 0.6061(7) 0.2498(5) 0.037(2) Uani 1 1 d .
H52 H 0.4333 0.6324 0.2230 0.044 Uiso 1 1 calc R
N12 N 0.4835(6) 0.8460(5) 0.4068(4) 0.0348(18) Uani 1 1 d .
C8 C 0.7519(7) 0.6282(7) -0.0355(4) 0.033(2) Uani 1 1 d .
H8A H 0.7675 0.6210 -0.0729 0.040 Uiso 1 1 calc R
O30 O 0.8337(9) 0.7513(7) -0.1434(5) 0.097(4) Uani 1 1 d .
C64 C 0.9032(8) 0.6742(8) 0.4141(6) 0.056(3) Uani 1 1 d .
H64 H 0.9588 0.7099 0.4217 0.067 Uiso 1 1 calc R
O20 O 0.9146(6) 0.5347(6) 0.2304(4) 0.065(3) Uani 1 1 d .
O21 O 0.9247(5) 0.9980(6) 0.3589(4) 0.054(2) Uani 1 1 d .
N24 N 0.4664(6) 0.5969(5) 0.3885(4) 0.037(2) Uani 1 1 d .
H24 H 0.4461 0.5715 0.4134 0.045 Uiso 1 1 calc R
C9 C 0.6931(7) 0.8289(7) -0.0344(4) 0.036(2) Uani 1 1 d .
C25 C 0.5723(7) 1.1500(7) 0.1554(5) 0.036(2) Uani 1 1 d .
H25 H 0.5235 1.1612 0.1768 0.043 Uiso 1 1 calc R
C10 C 0.6891(7) 0.8744(7) -0.0743(5) 0.044(2) Uani 1 1 d .
H10 H 0.7148 0.8564 -0.1086 0.052 Uiso 1 1 calc R
C60 C 0.5648(7) 0.4508(6) 0.2977(4) 0.030(2) Uani 1 1 d .
H60 H 0.5561 0.4046 0.3141 0.036 Uiso 1 1 calc R
C48 C 0.4216(7) 0.5815(7) 0.3367(5) 0.036(2) Uani 1 1 d .
N22 N 0.8572(7) 0.6846(7) -0.1684(4) 0.044(2) Uani 1 1 d .
N11 N 0.5558(6) 0.9048(5) 0.4952(4) 0.040(2) Uani 1 1 d .
H11 H 0.5594 0.9086 0.5314 0.048 Uiso 1 1 calc R
C35 C 0.4871(8) 0.8532(7) 0.4607(5) 0.042(2) Uani 1 1 d .
C2 C 0.7334(7) 0.4767(7) 0.0530(4) 0.035(2) Uani 1 1 d .
C61 C 0.7425(7) 0.5699(7) 0.3869(4) 0.036(2) Uani 1 1 d .
O28 O 0.5258(5) 0.7918(5) 0.0819(3) 0.0402(17) Uani 1 1 d .
C40 C 0.9112(7) 0.9281(8) 0.4620(5) 0.045(3) Uani 1 1 d .
H40A H 0.9372 0.9545 0.4344 0.067 Uiso 1 1 calc GR
H40B H 0.9486 0.8873 0.4701 0.067 Uiso 1 1 calc GR
H40C H 0.9073 0.9726 0.4968 0.067 Uiso 1 1 calc GR
C36 C 0.4232(8) 0.8091(7) 0.4864(5) 0.046(3) Uani 1 1 d .
H36 H 0.4298 0.8129 0.5255 0.056 Uiso 1 1 calc R
C18 C 0.9545(6) 0.8885(6) -0.0186(4) 0.028(2) Uani 1 1 d .
H18 H 0.9663 0.9264 -0.0412 0.034 Uiso 1 1 calc R
C28 C 0.8366(7) 1.1437(7) 0.4549(4) 0.036(2) Uani 1 1 d .
C72 C 0.8922(6) 1.2039(6) 0.1909(4) 0.0260(19) Uani 1 1 d .
H72 H 0.9288 1.2475 0.1808 0.031 Uiso 1 1 calc R
C80 C 0.7077(8) 1.2914(7) 0.3056(5) 0.041(3) Uani 1 1 d .
H80 H 0.6721 1.3133 0.3347 0.050 Uiso 1 1 calc R
C57 C 0.4604(7) 0.3675(6) 0.2188(4) 0.034(2) Uani 1 1 d .
H57 H 0.4458 0.3297 0.2411 0.041 Uiso 1 1 calc R
C26 C 0.6266(6) 1.0972(6) 0.1659(4) 0.029(2) Uani 1 1 d .
H26 H 0.6168 1.0731 0.1964 0.035 Uiso 1 1 calc R
C31 C 0.8030(7) 1.1103(7) 0.5543(4) 0.038(2) Uani 1 1 d .
H31 H 0.7931 1.0984 0.5891 0.046 Uiso 1 1 calc R
C23 C 0.6596(6) 1.1720(6) 0.0828(4) 0.027(2) Uani 1 1 d .
H23 H 0.6737 1.1995 0.0545 0.033 Uiso 1 1 calc R
O26 O 0.3930(5) 1.0261(6) 0.3620(4) 0.054(2) Uani 1 1 d .
C75 C 1.1472(7) 0.9687(7) 0.1504(5) 0.042(3) Uani 1 1 d .
H75 H 1.2081 0.9647 0.1469 0.051 Uiso 1 1 calc R
C55 C 0.4487(7) 0.4027(6) 0.1304(4) 0.035(2) Uani 1 1 d .
H55 H 0.4258 0.3887 0.0920 0.042 Uiso 1 1 calc R
C1 C 0.6907(7) 0.3929(6) 0.1183(4) 0.035(2) Uani 1 1 d .
H1A H 0.6737 0.3999 0.1566 0.052 Uiso 1 1 calc GR
H1B H 0.7441 0.3652 0.1141 0.052 Uiso 1 1 calc GR
H1C H 0.6424 0.3575 0.0912 0.052 Uiso 1 1 calc GR
C56 C 0.4239(7) 0.3487(6) 0.1630(4) 0.032(2) Uani 1 1 d .
H56 H 0.3820 0.2987 0.1474 0.038 Uiso 1 1 calc R
C47 C 0.5757(7) 0.6779(7) 0.4536(4) 0.040(2) Uani 1 1 d .
H47 H 0.5454 0.6534 0.4792 0.048 Uiso 1 1 calc R
C33 C 0.7658(6) 1.0773(6) 0.4521(4) 0.0258(19) Uani 1 1 d .
C29 C 0.8840(7) 1.1909(7) 0.5021(4) 0.038(2) Uani 1 1 d .
H29 H 0.9281 1.2366 0.5011 0.045 Uiso 1 1 calc R
C24 C 0.5887(6) 1.1893(6) 0.1117(4) 0.032(2) Uani 1 1 d .
H24A H 0.5508 1.2268 0.1028 0.038 Uiso 1 1 calc R
C3 C 0.7580(8) 0.4039(7) 0.0189(5) 0.046(3) Uani 1 1 d .
H3 H 0.7583 0.3530 0.0303 0.055 Uiso 1 1 calc R
C65 C 0.8369(7) 0.6839(7) 0.3766(5) 0.047(3) Uani 1 1 d .
H65 H 0.8484 0.7276 0.3581 0.056 Uiso 1 1 calc R
C34 C 0.6768(7) 1.0042(7) 0.5126(4) 0.034(2) Uani 1 1 d .
H34 H 0.6694 1.0044 0.5505 0.041 Uiso 1 1 calc R
C77 C 1.0029(7) 0.9100(7) 0.1639(4) 0.031(2) Uani 1 1 d .
H77 H 0.9650 0.8626 0.1687 0.038 Uiso 1 1 calc R
C46 C 0.6983(7) 0.7876(7) 0.4454(4) 0.033(2) Uani 1 1 d .
C5 C 0.7824(8) 0.4811(7) -0.0485(5) 0.042(3) Uani 1 1 d .
H5A H 0.8018 0.4830 -0.0839 0.051 Uiso 1 1 calc R
C38 C 0.3437(8) 0.7553(7) 0.3927(5) 0.044(3) Uani 1 1 d .
H38 H 0.2933 0.7238 0.3684 0.052 Uiso 1 1 calc R
C53 C 0.5055(7) 0.5124(7) 0.0680(4) 0.038(3) Uani 1 1 d .
H53A H 0.5080 0.5640 0.0548 0.056 Uiso 1 1 calc GR
H53B H 0.4441 0.4842 0.0630 0.056 Uiso 1 1 calc GR
H53C H 0.5423 0.4733 0.0461 0.056 Uiso 1 1 calc GR
C27 C 0.8958(8) 1.2376(7) 0.3998(5) 0.048(3) Uani 1 1 d .
H27A H 0.9571 1.2371 0.4137 0.073 Uiso 1 1 calc GR
H27B H 0.8727 1.2862 0.4241 0.073 Uiso 1 1 calc GR
H27C H 0.8939 1.2430 0.3613 0.073 Uiso 1 1 calc GR
C69 C 0.8021(7) 1.3135(7) 0.2342(5) 0.041(3) Uani 1 1 d .
H69 H 0.8303 1.3502 0.2145 0.049 Uiso 1 1 calc R
C43 C 0.7615(9) 0.7994(9) 0.5554(5) 0.059(3) Uani 1 1 d .
H43 H 0.7791 0.8066 0.5941 0.071 Uiso 1 1 calc R
C11 C 0.6467(8) 0.9469(8) -0.0630(5) 0.052(3) Uani 1 1 d .
H11A H 0.6448 0.9813 -0.0883 0.062 Uiso 1 1 calc R
C74 C 1.1128(8) 1.0415(8) 0.1476(5) 0.047(3) Uani 1 1 d .
H74 H 1.1496 1.0885 0.1412 0.056 Uiso 1 1 calc R
C41 C 0.7804(7) 0.8400(7) 0.4734(4) 0.036(2) Uani 1 1 d .
N17 N 0.9774(7) 1.0522(7) 0.3396(4) 0.052(2) Uani 1 1 d .
C12 C 0.6069(8) 0.9667(8) -0.0125(5) 0.047(3) Uani 1 1 d .
H12 H 0.5756 1.0145 -0.0037 0.056 Uiso 1 1 calc R
C76 C 1.0903(7) 0.9018(8) 0.1584(5) 0.046(3) Uani 1 1 d .
H76 H 1.1117 0.8503 0.1600 0.055 Uiso 1 1 calc R
C30 C 0.8686(8) 1.1731(8) 0.5523(5) 0.046(3) Uani 1 1 d .
H30 H 0.9042 1.2049 0.5858 0.055 Uiso 1 1 calc R
C68 C 0.7441(8) 1.3437(7) 0.2741(5) 0.040(3) Uani 1 1 d .
H68 H 0.7296 1.3999 0.2797 0.048 Uiso 1 1 calc R
C63 C 0.8835(10) 0.6073(10) 0.4410(7) 0.079(5) Uani 1 1 d .
H63 H 0.9259 0.5994 0.4682 0.094 Uiso 1 1 calc R
O38 O 0.7683(4) 0.7517(4) 0.1652(3) 0.0294(14) Uani 1 1 d .
O1A O 0.9013(11) 0.7880(10) 0.2683(7) 0.142(4) Uani 1 1 d .
N31 N 0.9713(18) 0.8219(18) 0.2949(15) 0.260(19) Uani 1 1 d .
O72 O 1.029(2) 0.817(2) 0.3304(16) 0.36(2) Uani 1 1 d .
O1C O 0.5034(6) 1.0592(7) 0.2549(4) 0.0791(16) Uani 1 1 d .
O1D O 0.4968(6) 0.9318(7) 0.1889(4) 0.0791(16) Uani 1 1 d .
N1A N 0.4612(7) 0.9997(8) 0.2130(5) 0.0791(16) Uani 1 1 d .
O1E O 0.3806(6) 1.0010(7) 0.1987(4) 0.0791(16) Uani 1 1 d .
O1B O 0.9857(10) 0.8907(11) 0.2789(7) 0.142(4) Uani 1 1 d .

loop_
_atom_site_aniso_label
_atom_site_aniso_U_11
_atom_site_aniso_U_22
_atom_site_aniso_U_33
_atom_site_aniso_U_23
_atom_site_aniso_U_13
_atom_site_aniso_U_12
Ho1 0.0395(3) 0.0205(2) 0.0183(2) 0.00442(19) 0.00288(19) -0.00541(19)
Ho2 0.0284(2) 0.0181(2) 0.0152(2) 0.00472(17) 0.00210(17) 0.00165(17)
Ho3 0.0369(3) 0.0182(2) 0.0178(2) 0.00231(18) 0.00701(18) -0.00207(18)
Ho4 0.0347(3) 0.0231(2) 0.0158(2) 0.00457(19) 0.00207(18) -0.00041(19)
Ho5 0.0321(3) 0.0214(2) 0.0159(2) 0.00367(18) 0.00463(18) -0.00140(18)
Ho6 0.0334(3) 0.0224(2) 0.0164(2) 0.00159(18) 0.00493(18) 0.00111(19)
Ho7 0.0798(4) 0.0175(3) 0.0202(3) 0.0020(2) 0.0208(2) -0.0017(2)
O4 0.035(3) 0.022(3) 0.018(3) 0.006(2) 0.004(2) 0.002(2)
O16 0.035(3) 0.018(3) 0.018(3) 0.003(2) 0.002(2) -0.002(2)
N2 0.056(5) 0.037(4) 0.019(4) 0.018(3) 0.009(4) -0.009(3)
O37 0.036(3) 0.020(3) 0.022(3) 0.004(2) 0.007(2) 0.004(2)
O11 0.047(4) 0.021(3) 0.018(3) 0.004(2) 0.010(2) -0.001(2)
N8 0.033(4) 0.031(4) 0.038(5) 0.016(4) 0.016(3) 0.003(3)
O9 0.034(3) 0.020(3) 0.019(3) 0.007(2) 0.002(2) -0.005(2)
O2 0.043(4) 0.025(3) 0.018(3) 0.002(2) 0.004(2) -0.003(2)
O14 0.036(3) 0.027(3) 0.018(3) 0.009(2) 0.006(2) 0.007(2)
O10 0.048(4) 0.028(3) 0.015(3) 0.002(2) 0.002(2) -0.009(3)
O6 0.046(3) 0.023(3) 0.013(3) 0.006(2) 0.006(2) 0.003(2)
O13 0.035(3) 0.016(3) 0.021(3) 0.005(2) 0.004(2) -0.002(2)
O8 0.032(3) 0.027(3) 0.016(3) 0.002(2) 0.007(2) 0.002(2)
O27 0.038(3) 0.028(3) 0.027(3) 0.007(3) 0.000(3) -0.008(3)
C17 0.039(5) 0.031(5) 0.025(5) 0.014(4) 0.008(4) 0.003(4)
N15 0.031(4) 0.027(3) 0.022(3) 0.007(3) 0.007(3) -0.001(3)
O17 0.037(3) 0.023(3) 0.019(3) 0.002(2) 0.005(2) 0.003(2)
C21 0.029(4) 0.023(4) 0.019(4) 0.008(3) -0.002(3) -0.004(3)
C7 0.061(7) 0.026(4) 0.019(4) 0.002(3) 0.013(4) 0.001(4)
O7 0.029(3) 0.040(4) 0.021(3) 0.005(3) 0.001(3) 0.000(3)
O12 0.046(4) 0.033(3) 0.028(3) 0.008(3) 0.007(3) 0.001(3)
O36 0.058(4) 0.020(3) 0.027(3) 0.004(3) 0.015(3) 0.007(3)
C13 0.048(6) 0.035(5) 0.034(5) 0.014(4) -0.010(4) -0.011(4)
O25 0.040(4) 0.043(4) 0.033(4) 0.010(3) 0.006(3) 0.006(3)
C19 0.020(4) 0.027(4) 0.018(4) 0.008(3) -0.007(3) -0.007(3)
O1 0.058(4) 0.014(3) 0.022(3) 0.002(2) 0.015(3) 0.001(3)
C16 0.035(5) 0.033(5) 0.029(5) 0.016(4) 0.009(4) 0.009(4)
N23 0.039(4) 0.036(4) 0.027(3) 0.010(3) 0.016(3) 0.002(3)
N1 0.040(4) 0.031(3) 0.019(3) 0.011(3) 0.001(3) -0.011(3)
N4 0.029(4) 0.023(3) 0.015(3) 0.013(3) -0.004(3) 0.002(3)
O23 0.040(4) 0.150(10) 0.103(8) 0.068(8) -0.022(4) -0.017(5)
O24 0.048(4) 0.035(4) 0.028(3) 0.007(3) 0.012(3) 0.011(3)
C6 0.047(6) 0.036(4) 0.020(4) 0.001(3) 0.009(4) -0.006(4)
O15 0.040(3) 0.020(3) 0.016(3) 0.006(2) 0.007(2) 0.004(2)
N10 0.043(4) 0.029(4) 0.024(3) 0.011(3) 0.008(3) 0.007(3)
O3 0.041(4) 0.020(3) 0.025(3) 0.006(3) 0.013(3) 0.008(3)
O32 0.085(6) 0.071(5) 0.041(5) 0.013(4) 0.010(5) -0.032(5)
O22 0.042(4) 0.057(4) 0.025(4) 0.013(3) -0.001(3) -0.001(3)
N13 0.034(4) 0.021(3) 0.033(4) 0.005(3) 0.003(3) 0.004(3)
O5 0.065(4) 0.037(4) 0.021(3) 0.005(3) 0.002(3) -0.018(3)
C22 0.032(4) 0.018(4) 0.022(4) 0.003(3) 0.000(3) -0.002(3)
C39 0.038(5) 0.029(5) 0.039(5) -0.007(4) 0.011(4) 0.006(4)
N9 0.033(4) 0.030(3) 0.019(4) 0.005(3) 0.001(3) 0.001(3)
N18 0.041(4) 0.045(5) 0.034(4) 0.010(3) 0.010(3) 0.007(3)
C4 0.077(9) 0.042(5) 0.034(5) 0.002(4) 0.017(5) 0.008(5)
C51 0.035(5) 0.047(6) 0.047(6) 0.002(5) 0.010(4) -0.001(4)
O18 0.050(3) 0.025(3) 0.020(3) 0.006(3) 0.010(3) 0.007(3)
N3 0.040(4) 0.036(4) 0.023(3) 0.013(3) -0.006(3) -0.013(3)
C71 0.029(4) 0.015(3) 0.027(4) 0.005(3) 0.000(3) -0.001(3)
C49 0.042(5) 0.046(6) 0.050(5) 0.007(5) 0.021(4) -0.011(4)
N7 0.031(3) 0.029(3) 0.012(4) 0.007(3) -0.004(3) 0.002(3)
C70 0.036(4) 0.016(4) 0.027(4) 0.004(3) 0.008(4) 0.000(3)
C20 0.030(4) 0.022(4) 0.015(4) 0.003(3) 0.003(3) 0.000(3)
C42 0.056(6) 0.062(7) 0.029(5) 0.014(5) 0.001(4) 0.002(5)
O19 0.048(4) 0.038(4) 0.036(4) 0.022(3) 0.009(3) 0.013(3)
N5 0.037(4) 0.028(4) 0.031(4) 0.016(3) 0.012(3) 0.009(3)
C37 0.063(6) 0.036(6) 0.047(5) -0.001(4) 0.022(4) -0.003(5)
C66 0.081(8) 0.029(6) 0.047(6) 0.013(5) 0.036(6) 0.019(6)
C58 0.030(4) 0.019(4) 0.025(4) 0.003(3) 0.009(3) 0.007(3)
C45 0.045(5) 0.048(5) 0.018(4) 0.009(4) 0.009(3) 0.002(4)
N25 0.034(4) 0.032(4) 0.030(4) 0.001(3) 0.011(3) -0.004(3)
N14 0.044(4) 0.024(4) 0.028(4) 0.008(3) -0.004(3) 0.000(3)
O31 0.080(7) 0.125(9) 0.086(7) 0.045(7) 0.037(6) 0.011(6)
C59 0.028(4) 0.022(4) 0.022(4) 0.002(3) 0.005(3) 0.003(3)
N19 0.042(4) 0.029(4) 0.028(4) 0.003(3) 0.001(3) -0.008(3)
N6 0.031(3) 0.014(3) 0.015(3) -0.001(3) -0.004(2) -0.002(3)
C73 0.038(4) 0.037(4) 0.025(5) 0.004(4) 0.002(4) 0.001(3)
C54 0.040(5) 0.030(4) 0.024(4) 0.007(3) 0.004(3) -0.008(4)
C15 0.031(4) 0.025(4) 0.022(4) 0.012(3) 0.004(3) 0.004(3)
C32 0.039(5) 0.033(5) 0.018(4) 0.008(3) 0.002(3) 0.004(4)
O29 0.045(4) 0.048(5) 0.039(4) 0.011(4) -0.006(3) -0.004(3)
C50 0.046(6) 0.056(7) 0.055(6) 0.010(5) 0.010(4) -0.014(5)
C44 0.068(6) 0.069(8) 0.025(5) 0.021(5) 0.002(4) -0.001(5)
C14 0.062(7) 0.025(5) 0.036(6) 0.013(4) 0.013(5) 0.020(5)
C62 0.051(5) 0.053(7) 0.056(7) 0.036(6) -0.025(5) -0.004(5)
N16 0.048(4) 0.037(4) 0.040(5) 0.014(4) 0.008(3) 0.010(3)
C67 0.034(5) 0.024(4) 0.027(4) 0.006(3) 0.005(4) 0.004(3)
C52 0.032(4) 0.040(6) 0.033(5) 0.000(4) 0.013(3) 0.002(4)
N12 0.042(4) 0.026(4) 0.033(3) 0.000(3) 0.014(3) 0.006(3)
C8 0.037(5) 0.034(4) 0.024(5) 0.007(3) -0.002(4) -0.009(4)
O30 0.141(10) 0.066(6) 0.077(8) 0.004(5) 0.023(7) 0.016(6)
C64 0.039(5) 0.055(7) 0.074(8) 0.027(6) -0.011(5) -0.003(5)
O20 0.054(4) 0.080(7) 0.084(7) 0.056(6) 0.004(4) 0.022(4)
O21 0.051(4) 0.066(5) 0.057(5) 0.049(4) -0.008(3) -0.005(3)
N24 0.042(4) 0.035(5) 0.035(4) 0.011(3) 0.016(3) -0.004(3)
C9 0.043(5) 0.031(4) 0.030(4) 0.014(3) -0.005(4) -0.018(4)
C25 0.036(5) 0.033(5) 0.040(5) 0.008(4) 0.010(4) 0.008(4)
C10 0.047(6) 0.043(5) 0.039(5) 0.023(4) -0.007(4) -0.024(4)
C60 0.038(5) 0.022(4) 0.030(4) 0.010(3) 0.004(3) -0.005(3)
C48 0.040(4) 0.030(5) 0.036(4) 0.005(4) 0.017(3) 0.002(4)
N22 0.049(5) 0.045(5) 0.037(5) 0.018(4) 0.003(4) -0.007(4)
N11 0.058(5) 0.031(4) 0.022(4) -0.004(3) 0.017(3) -0.009(4)
C35 0.053(5) 0.033(5) 0.032(4) -0.006(4) 0.017(3) -0.002(4)
C2 0.052(6) 0.029(4) 0.024(4) 0.005(3) 0.012(4) 0.002(4)
C61 0.045(4) 0.030(4) 0.032(5) 0.010(4) -0.008(4) 0.002(3)
O28 0.046(4) 0.036(4) 0.029(3) -0.003(3) 0.003(3) -0.004(3)
C40 0.036(5) 0.050(7) 0.045(7) 0.010(5) -0.006(4) 0.001(4)
C36 0.061(6) 0.034(6) 0.036(5) -0.003(4) 0.027(4) -0.006(4)
C18 0.037(5) 0.026(4) 0.026(4) 0.015(4) 0.005(4) -0.002(4)
C28 0.043(5) 0.034(5) 0.025(4) 0.003(3) 0.006(3) -0.004(4)
C72 0.037(5) 0.021(4) 0.021(4) 0.009(3) 0.005(4) 0.000(3)
C80 0.061(7) 0.027(4) 0.041(6) 0.010(4) 0.022(5) 0.014(4)
C57 0.049(5) 0.026(4) 0.023(4) 0.007(3) 0.004(4) -0.008(4)
C26 0.037(4) 0.026(5) 0.023(4) 0.001(4) 0.006(3) 0.006(4)
C31 0.045(5) 0.050(6) 0.015(4) 0.005(4) 0.003(4) -0.002(4)
C23 0.035(4) 0.020(4) 0.029(5) 0.011(4) 0.004(3) 0.002(3)
O26 0.045(4) 0.067(6) 0.057(5) 0.022(4) 0.017(4) 0.023(4)
C75 0.035(5) 0.049(5) 0.042(7) 0.010(5) 0.008(4) 0.007(4)
C55 0.052(6) 0.029(4) 0.022(4) 0.012(4) -0.001(4) -0.010(4)
C1 0.056(7) 0.019(4) 0.026(5) 0.002(4) 0.015(5) -0.002(4)
C56 0.046(6) 0.025(5) 0.021(4) 0.008(4) 0.003(4) -0.011(4)
C47 0.051(5) 0.045(6) 0.026(4) 0.015(4) 0.015(3) -0.001(4)
C33 0.039(4) 0.020(4) 0.019(3) 0.005(3) 0.005(3) 0.007(3)
C29 0.052(6) 0.035(5) 0.025(4) 0.011(4) -0.001(4) -0.004(4)
C24 0.030(4) 0.030(5) 0.039(5) 0.013(4) 0.004(4) 0.007(4)
C3 0.061(7) 0.034(5) 0.036(5) -0.003(4) 0.016(5) 0.004(4)
C65 0.039(5) 0.032(5) 0.063(7) 0.006(5) -0.007(4) -0.001(4)
C34 0.045(5) 0.038(5) 0.023(4) 0.015(4) 0.004(3) 0.004(4)
C77 0.039(4) 0.030(4) 0.025(5) 0.008(4) 0.001(4) 0.005(3)
C46 0.040(4) 0.040(5) 0.020(4) 0.009(3) 0.008(3) 0.010(3)
C5 0.055(7) 0.042(5) 0.026(5) 0.001(4) 0.019(5) 0.001(4)
C38 0.043(5) 0.036(6) 0.045(5) -0.003(4) 0.012(4) 0.001(4)
C53 0.055(7) 0.035(6) 0.021(4) 0.014(4) -0.005(4) -0.011(5)
C27 0.066(7) 0.039(5) 0.036(6) 0.014(5) -0.005(5) -0.014(5)
C69 0.047(6) 0.022(4) 0.047(6) -0.001(4) 0.014(5) 0.000(4)
C43 0.069(7) 0.081(8) 0.027(5) 0.021(5) -0.004(4) 0.001(6)
C11 0.057(7) 0.046(6) 0.050(6) 0.024(5) -0.015(5) -0.013(5)
C74 0.040(5) 0.046(5) 0.050(7) 0.007(5) 0.009(4) 0.002(4)
C41 0.043(4) 0.040(5) 0.026(4) 0.009(4) 0.008(3) 0.009(4)
N17 0.044(4) 0.066(6) 0.044(5) 0.022(4) -0.004(3) -0.006(3)
C12 0.045(6) 0.043(6) 0.048(5) 0.022(4) -0.019(4) -0.018(4)
C76 0.040(5) 0.057(6) 0.042(7) 0.012(5) 0.002(4) 0.015(4)
C30 0.051(6) 0.054(6) 0.027(5) 0.010(4) -0.003(4) -0.009(5)
C68 0.059(6) 0.026(5) 0.034(5) 0.003(4) 0.012(5) 0.009(4)
C63 0.059(6) 0.081(8) 0.094(10) 0.042(8) -0.035(7) -0.019(6)
O38 0.047(4) 0.019(3) 0.019(3) 0.002(2) 0.009(2) -0.002(2)
O1A 0.126(9) 0.142(10) 0.154(10) 0.039(8) -0.028(7) 0.028(7)
N31 0.231(18) 0.215(18) 0.34(3) 0.16(2) -0.16(2) -0.047(17)
O72 0.35(3) 0.31(3) 0.39(3) 0.15(2) -0.24(3) 0.01(2)
O1C 0.062(3) 0.100(5) 0.066(4) 0.010(3) 0.011(3) 0.004(3)
O1D 0.062(3) 0.100(5) 0.066(4) 0.010(3) 0.011(3) 0.004(3)
N1A 0.062(3) 0.100(5) 0.066(4) 0.010(3) 0.011(3) 0.004(3)
O1E 0.062(3) 0.100(5) 0.066(4) 0.010(3) 0.011(3) 0.004(3)
O1B 0.126(9) 0.142(10) 0.154(10) 0.039(8) -0.028(7) 0.028(7)

loop_
_atom_type_symbol
_atom_type_description
_atom_type_scat_dispersion_real
_atom_type_scat_dispersion_imag
_atom_type_scat_source
C C 0.0033 0.0016 'International Tables Vol C Tables 4.2.6.8 and 6.1.1.4'
H H 0.0000 0.0000 'International Tables Vol C Tables 4.2.6.8 and 6.1.1.4'
Ho Ho -0.2175 4.6783 'International Tables Vol C Tables 4.2.6.8 and 6.1.1.4'
N N 0.0061 0.0033 'International Tables Vol C Tables 4.2.6.8 and 6.1.1.4'
O O 0.0106 0.0060 'International Tables Vol C Tables 4.2.6.8 and 6.1.1.4'

loop_
_geom_angle_atom_site_label_1
_geom_angle_atom_site_label_2
_geom_angle_atom_site_label_3
_geom_angle
Ho7 Ho1 Ho3 58.423(19)
O4 Ho1 Ho3 114.60(15)
O4 Ho1 Ho7 87.31(15)
O4 Ho1 O2 115.3(2)
O4 Ho1 O27 143.0(2)
O4 Ho1 O12 128.7(2)
O4 Ho1 N1 81.5(2)
O4 Ho1 N3 74.2(2)
O4 Ho1 N19 139.2(2)
O4 Ho1 O28 129.1(2)
O2 Ho1 Ho3 40.15(15)
O2 Ho1 Ho7 98.16(15)
O2 Ho1 O27 76.5(2)
O2 Ho1 O12 73.3(2)
O2 Ho1 N1 71.1(2)
O2 Ho1 N3 132.7(2)
O2 Ho1 N19 98.5(2)
O2 Ho1 O28 115.6(2)
O13 Ho1 Ho3 101.03(15)
O13 Ho1 Ho7 42.71(15)
O13 Ho1 O4 70.1(2)
O13 Ho1 O2 140.8(2)
O13 Ho1 O27 124.2(2)
O13 Ho1 O12 74.7(2)
O13 Ho1 N1 144.2(2)
O13 Ho1 N3 86.5(3)
O13 Ho1 N19 98.3(2)
O13 Ho1 O28 73.0(2)
O27 Ho1 Ho3 96.89(16)
O27 Ho1 Ho7 127.26(16)
O27 Ho1 O12 87.9(2)
O27 Ho1 N1 69.1(2)
O27 Ho1 N3 73.1(2)
O27 Ho1 N19 26.0(2)
O27 Ho1 O28 51.2(2)
O12 Ho1 Ho3 39.48(17)
O12 Ho1 Ho7 42.32(16)
O12 Ho1 N1 141.1(2)
O12 Ho1 N3 139.2(3)
O12 Ho1 N19 81.1(2)
O12 Ho1 O28 70.4(2)
N1 Ho1 Ho3 110.58(19)
N1 Ho1 Ho7 158.93(19)
N1 Ho1 N3 64.6(3)
N1 Ho1 N19 89.0(3)
N3 Ho1 Ho3 169.85(18)
N3 Ho1 Ho7 129.1(2)
N3 Ho1 N19 66.0(2)
N19 Ho1 Ho3 105.88(17)
N19 Ho1 Ho7 110.83(17)
O28 Ho1 Ho3 105.87(18)
O28 Ho1 Ho7 88.68(16)
O28 Ho1 N1 112.2(2)
O28 Ho1 N3 69.6(3)
O28 Ho1 N19 25.7(2)
O38 Ho1 Ho3 41.64(15)
O38 Ho1 Ho7 40.77(16)
O38 Ho1 O4 75.2(2)
O38 Ho1 O2 69.5(2)
O38 Ho1 O13 75.4(2)
O38 Ho1 O27 138.5(2)
O38 Ho1 O12 60.5(2)
O38 Ho1 N1 118.5(3)
O38 Ho1 N3 148.3(2)
O38 Ho1 N19 141.5(2)
O38 Ho1 O28 126.7(2)
Ho4 Ho2 Ho1 108.821(16)
Ho4 Ho2 Ho7 53.834(15)
Ho7 Ho2 Ho1 55.032(19)
O4 Ho2 Ho1 35.73(15)
O4 Ho2 Ho4 130.01(15)
O4 Ho2 Ho7 81.39(15)
O4 Ho2 N4 71.5(2)
O4 Ho2 N9 124.3(2)
O4 Ho2 N7 74.8(2)
O4 Ho2 N6 114.9(2)
O37 Ho2 Ho1 132.94(16)
O37 Ho2 Ho4 34.70(15)
O37 Ho2 Ho7 83.19(15)
O37 Ho2 O4 164.2(2)
O37 Ho2 O13 98.2(2)
O37 Ho2 N4 123.8(2)
O37 Ho2 N9 68.7(2)
O37 Ho2 N7 107.5(2)
O37 Ho2 N6 73.7(2)
O14 Ho2 Ho1 83.56(16)
O14 Ho2 Ho4 35.49(16)
O14 Ho2 Ho7 35.50(16)
O14 Ho2 O4 95.2(2)
O14 Ho2 O37 70.0(2)
O14 Ho2 O13 72.7(2)
O14 Ho2 N4 165.0(2)
O14 Ho2 N9 112.8(2)
O14 Ho2 N7 82.4(2)
O14 Ho2 N6 131.0(2)
O13 Ho2 Ho1 35.53(15)
O13 Ho2 Ho4 82.28(15)
O13 Ho2 Ho7 37.21(15)
O13 Ho2 O4 71.2(2)
O13 Ho2 N4 108.1(2)
O13 Ho2 N9 161.2(2)
O13 Ho2 N7 135.3(2)
O13 Ho2 N6 81.3(2)
N4 Ho2 Ho1 89.00(17)
N4 Ho2 Ho4 158.50(17)
N4 Ho2 Ho7 142.85(17)
N4 Ho2 N9 71.5(2)
N9 Ho2 Ho1 157.88(18)
N9 Ho2 Ho4 92.56(18)
N9 Ho2 Ho7 145.55(18)
N7 Ho2 Ho1 106.57(18)
N7 Ho2 Ho4 98.51(16)
N7 Ho2 Ho7 109.90(17)
N7 Ho2 N4 87.3(2)
N7 Ho2 N9 63.3(3)
N6 Ho2 Ho1 98.67(16)
N6 Ho2 Ho4 101.45(17)
N6 Ho2 Ho7 109.38(17)
N6 Ho2 N4 62.9(2)
N6 Ho2 N9 82.1(2)
N6 Ho2 N7 140.5(2)
Ho7 Ho3 Ho1 60.58(2)
O11 Ho3 Ho1 102.56(16)
O11 Ho3 Ho7 43.05(16)
O11 Ho3 O10 125.1(2)
O11 Ho3 O1 145.4(2)
O11 Ho3 O18 76.1(2)
O11 Ho3 O19 81.8(2)
O11 Ho3 N16 77.5(3)
O11 Ho3 O38 71.2(2)
O9 Ho3 Ho1 132.52(16)
O9 Ho3 Ho7 92.70(15)
O9 Ho3 O11 69.5(2)
O9 Ho3 O2 142.2(2)
O9 Ho3 O10 62.6(2)
O9 Ho3 O1 99.2(2)
O9 Ho3 O18 70.8(2)
O9 Ho3 O19 120.8(2)
O9 Ho3 N16 95.5(2)
O9 Ho3 O38 134.7(2)
O2 Ho3 Ho1 41.88(16)
O2 Ho3 Ho7 102.01(16)
O2 Ho3 O11 141.0(2)
O2 Ho3 O10 79.6(2)
O2 Ho3 O1 66.6(2)
O2 Ho3 O18 127.7(2)
O2 Ho3 O19 90.9(2)
O2 Ho3 N16 110.8(3)
O2 Ho3 O38 69.9(2)
O10 Ho3 Ho1 91.32(15)
O10 Ho3 Ho7 113.64(16)
O10 Ho3 N16 130.6(2)
O12 Ho3 Ho1 43.63(17)
O12 Ho3 Ho7 43.32(18)
O12 Ho3 O11 80.7(2)
O12 Ho3 O9 89.5(2)
O12 Ho3 O2 78.5(2)
O12 Ho3 O10 73.9(2)
O12 Ho3 O1 133.2(2)
O12 Ho3 O18 153.6(2)
O12 Ho3 O19 136.2(2)
O12 Ho3 N16 154.1(3)
O12 Ho3 O38 62.6(2)
O1 Ho3 Ho1 108.39(15)
O1 Ho3 Ho7 167.74(15)
O1 Ho3 O10 70.0(2)
O1 Ho3 O18 69.3(2)
O1 Ho3 N16 71.0(3)
O18 Ho3 Ho1 155.25(16)
O18 Ho3 Ho7 118.08(15)
O18 Ho3 O10 109.9(2)
O18 Ho3 N16 25.8(2)
O19 Ho3 Ho1 103.15(16)
O19 Ho3 Ho7 100.09(17)
O19 Ho3 O10 146.1(2)
O19 Ho3 O1 76.4(2)
O19 Ho3 O18 52.1(2)
O19 Ho3 N16 26.3(2)
N16 Ho3 Ho1 129.47(19)
N16 Ho3 Ho7 110.97(19)
O38 Ho3 Ho1 40.53(16)
O38 Ho3 Ho7 42.33(15)
O38 Ho3 O10 130.4(2)
O38 Ho3 O1 126.0(2)
O38 Ho3 O18 119.7(2)
O38 Ho3 O19 73.9(2)
O38 Ho3 N16 97.1(3)
Ho7 Ho4 Ho6 60.269(18)
O16 Ho4 Ho6 42.86(15)
O16 Ho4 Ho7 43.59(16)
O16 Ho4 O37 89.0(2)
O16 Ho4 O14 80.9(2)
O16 Ho4 O6 77.1(2)
O16 Ho4 O36 75.6(2)
O16 Ho4 O15 61.9(2)
O16 Ho4 O22 154.3(2)
O16 Ho4 O5 131.0(2)
O16 Ho4 O21 137.1(2)
O16 Ho4 N17 157.5(3)
O37 Ho4 Ho6 131.29(16)
O37 Ho4 Ho7 92.16(16)
O37 Ho4 O14 68.9(2)
O37 Ho4 O6 142.9(2)
O37 Ho4 O36 63.6(2)
O37 Ho4 O15 133.2(2)
O37 Ho4 O22 70.4(2)
O37 Ho4 O5 102.3(2)
O37 Ho4 O21 121.0(2)
O37 Ho4 N17 95.3(3)
O14 Ho4 Ho6 102.55(15)
O14 Ho4 Ho7 43.18(16)
O14 Ho4 O6 139.6(2)
O14 Ho4 O36 126.7(2)
O14 Ho4 O15 70.8(2)
O14 Ho4 O22 77.5(2)
O14 Ho4 O5 147.7(2)
O14 Ho4 O21 82.6(3)
O14 Ho4 N17 80.1(3)
O6 Ho4 Ho6 40.67(15)
O6 Ho4 Ho7 100.33(15)
O6 Ho4 O36 79.6(2)
O6 Ho4 O22 128.5(2)
O6 Ho4 O5 65.2(2)
O6 Ho4 O21 90.9(3)
O6 Ho4 N17 110.7(3)
O36 Ho4 Ho6 91.52(16)
O36 Ho4 Ho7 115.77(17)
O36 Ho4 N17 126.0(3)
O15 Ho4 Ho6 40.82(15)
O15 Ho4 Ho7 41.28(15)
O15 Ho4 O6 69.0(2)
O15 Ho4 O36 131.2(2)
O15 Ho4 O22 122.0(2)
O15 Ho4 O5 124.5(2)
O15 Ho4 O21 75.3(2)
O15 Ho4 N17 100.2(3)
O22 Ho4 Ho6 157.32(18)
O22 Ho4 Ho7 119.80(18)
O22 Ho4 O36 106.7(2)
O22 Ho4 N17 25.7(3)
O5 Ho4 Ho6 105.79(17)
O5 Ho4 Ho7 164.82(16)
O5 Ho4 O36 67.9(3)
O5 Ho4 O22 70.3(2)
O5 Ho4 N17 69.7(3)
O21 Ho4 Ho6 104.23(18)
O21 Ho4 Ho7 100.9(2)
O21 Ho4 O36 143.1(3)
O21 Ho4 O22 53.1(2)
O21 Ho4 O5 75.7(3)
O21 Ho4 N17 27.4(3)
N17 Ho4 Ho6 131.6(2)
N17 Ho4 Ho7 114.0(2)
Ho3 Ho5 Ho6 108.811(15)
Ho3 Ho5 Ho7 54.138(17)
Ho6 Ho5 Ho7 54.767(19)
O11 Ho5 Ho3 35.39(16)
O11 Ho5 Ho6 83.84(16)
O11 Ho5 Ho7 35.47(17)
O11 Ho5 O9 70.0(2)
O11 Ho5 O8 94.8(2)
O11 Ho5 N15 114.4(2)
O11 Ho5 O17 72.5(2)
O11 Ho5 N23 163.1(3)
O11 Ho5 N13 81.7(3)
O11 Ho5 N25 132.8(3)
O9 Ho5 Ho3 34.77(15)
O9 Ho5 Ho6 132.64(15)
O9 Ho5 Ho7 83.62(15)
O9 Ho5 O8 164.2(2)
O9 Ho5 N15 69.1(2)
O9 Ho5 O17 97.4(2)
O9 Ho5 N23 125.2(3)
O9 Ho5 N13 105.3(2)
O9 Ho5 N25 74.1(2)
O8 Ho5 Ho3 129.67(15)
O8 Ho5 Ho6 37.26(16)
O8 Ho5 Ho7 81.26(16)
O8 Ho5 N15 123.4(2)
O8 Ho5 O17 73.0(2)
O8 Ho5 N23 70.5(3)
O8 Ho5 N13 75.7(2)
O8 Ho5 N25 116.1(2)
N15 Ho5 Ho3 93.65(18)
N15 Ho5 Ho6 157.23(18)
N15 Ho5 Ho7 147.11(18)
O17 Ho5 Ho3 81.74(15)
O17 Ho5 Ho6 35.86(15)
O17 Ho5 Ho7 37.13(16)
O17 Ho5 N15 159.5(2)
O17 Ho5 N23 109.4(3)
O17 Ho5 N13 137.1(2)
O17 Ho5 N25 83.0(3)
N23 Ho5 Ho3 159.8(2)
N23 Ho5 Ho6 88.7(2)
N23 Ho5 Ho7 142.9(2)
N23 Ho5 N15 70.0(3)
N23 Ho5 N25 63.4(3)
N13 Ho5 Ho3 96.71(19)
N13 Ho5 Ho6 109.13(18)
N13 Ho5 Ho7 109.69(19)
N13 Ho5 N15 63.1(3)
N13 Ho5 N23 86.5(3)
N13 Ho5 N25 137.9(3)
N25 Ho5 Ho3 102.7(2)
N25 Ho5 Ho6 99.4(2)
N25 Ho5 Ho7 112.0(2)
N25 Ho5 N15 78.6(3)
Ho4 Ho6 Ho5 113.32(2)
Ho7 Ho6 Ho4 58.658(18)
Ho7 Ho6 Ho5 63.276(13)
O16 Ho6 Ho4 39.80(14)
O16 Ho6 Ho5 105.04(14)
O16 Ho6 Ho7 42.81(15)
O16 Ho6 O25 69.3(2)
O16 Ho6 O24 87.8(2)
O16 Ho6 N10 144.6(2)
O16 Ho6 N12 136.7(3)
O6 Ho6 Ho4 41.63(15)
O6 Ho6 Ho5 137.04(16)
O6 Ho6 Ho7 99.67(15)
O6 Ho6 O16 75.2(2)
O6 Ho6 O8 111.0(2)
O6 Ho6 O17 143.1(2)
O6 Ho6 O25 115.4(2)
O6 Ho6 O24 77.2(2)
O6 Ho6 O15 70.1(2)
O6 Ho6 N10 72.5(2)
O6 Ho6 N12 133.2(2)
O8 Ho6 Ho4 112.58(15)
O8 Ho6 Ho5 35.81(15)
O8 Ho6 Ho7 87.70(15)
O8 Ho6 O16 129.1(2)
O8 Ho6 O25 133.4(2)
O8 Ho6 O24 143.0(2)
O8 Ho6 N10 76.9(2)
O8 Ho6 N12 77.0(2)
O17 Ho6 Ho4 102.20(16)
O17 Ho6 Ho5 35.66(16)
O17 Ho6 Ho7 43.60(16)
O17 Ho6 O16 76.1(2)
O17 Ho6 O8 71.4(2)
O17 Ho6 O25 74.5(2)
O17 Ho6 O24 124.2(2)
O17 Ho6 N10 139.3(2)
O17 Ho6 N12 83.7(2)
O25 Ho6 Ho4 104.88(17)
O25 Ho6 Ho5 103.92(17)
O25 Ho6 Ho7 88.94(17)
O24 Ho6 Ho4 97.39(17)
O24 Ho6 Ho5 145.17(17)
O24 Ho6 Ho7 127.58(17)
O24 Ho6 O25 50.0(2)
O24 Ho6 N10 71.4(3)
O24 Ho6 N12 72.5(3)
O15 Ho6 Ho4 41.28(15)
O15 Ho6 Ho5 73.31(15)
O15 Ho6 Ho7 40.15(15)
O15 Ho6 O16 60.1(2)
O15 Ho6 O8 74.4(2)
O15 Ho6 O17 75.6(2)
O15 Ho6 O25 125.8(2)
O15 Ho6 O24 138.6(2)
O15 Ho6 N10 119.5(2)
O15 Ho6 N12 148.8(2)
N10 Ho6 Ho4 113.34(19)
N10 Ho6 Ho5 108.34(18)
N10 Ho6 Ho7 158.35(19)
N10 Ho6 O25 112.7(3)
N10 Ho6 N12 64.5(3)
N12 Ho6 Ho4 169.90(19)
N12 Ho6 Ho5 76.25(18)
N12 Ho6 Ho7 127.08(19)
N12 Ho6 O25 68.5(3)
Ho3 Ho7 Ho1 60.994(14)
Ho3 Ho7 Ho6 123.939(17)
Ho4 Ho7 Ho1 125.783(18)
Ho4 Ho7 Ho3 153.86(2)
Ho4 Ho7 Ho6 61.073(16)
Ho6 Ho7 Ho1 157.71(2)
O16 Ho7 Ho1 124.34(15)
O16 Ho7 Ho3 161.51(15)
O16 Ho7 Ho4 41.20(15)
O16 Ho7 Ho6 43.63(15)
O16 Ho7 O13 83.7(2)
O16 Ho7 O17 75.2(2)
O16 Ho7 O12 127.8(2)
O11 Ho7 Ho1 101.90(15)
O11 Ho7 Ho3 41.96(15)
O11 Ho7 Ho4 119.34(16)
O11 Ho7 Ho6 89.38(15)
O11 Ho7 O16 132.6(2)
O11 Ho7 O13 143.5(2)
O11 Ho7 O17 69.4(2)
O11 Ho7 O12 77.4(2)
O14 Ho7 Ho1 89.70(15)
O14 Ho7 Ho3 119.97(15)
O14 Ho7 Ho4 42.90(15)
O14 Ho7 Ho6 103.06(15)
O14 Ho7 O16 78.5(2)
O14 Ho7 O11 114.8(2)
O14 Ho7 O13 69.8(2)
O14 Ho7 O17 144.4(2)
O14 Ho7 O12 133.4(2)
O13 Ho7 Ho1 41.90(14)
O13 Ho7 Ho3 102.80(14)
O13 Ho7 Ho4 89.31(14)
O13 Ho7 Ho6 125.95(15)
O13 Ho7 O17 129.3(2)
O17 Ho7 Ho1 124.97(15)
O17 Ho7 Ho3 87.55(15)
O17 Ho7 Ho4 102.71(15)
O17 Ho7 Ho6 41.70(15)
O12 Ho7 Ho1 44.15(16)
O12 Ho7 Ho3 40.84(17)
O12 Ho7 Ho4 163.22(17)
O12 Ho7 Ho6 122.51(17)
O12 Ho7 O13 75.6(2)
O12 Ho7 O17 82.0(2)
O15 Ho7 Ho1 159.62(16)
O15 Ho7 Ho3 120.90(15)
O15 Ho7 Ho4 42.75(15)
O15 Ho7 Ho6 41.11(16)
O15 Ho7 O16 61.3(2)
O15 Ho7 O11 79.4(2)
O15 Ho7 O14 71.7(2)
O15 Ho7 O13 132.1(2)
O15 Ho7 O17 74.8(2)
O15 Ho7 O12 151.7(2)
O15 Ho7 O38 124.5(2)
O38 Ho7 Ho1 40.63(17)
O38 Ho7 Ho3 43.36(15)
O38 Ho7 Ho4 121.80(16)
O38 Ho7 Ho6 159.17(16)
O38 Ho7 O16 153.3(2)
O38 Ho7 O11 71.2(2)
O38 Ho7 O14 79.5(2)
O38 Ho7 O13 74.6(2)
O38 Ho7 O17 130.9(2)
O38 Ho7 O12 61.6(2)
Ho2 O4 Ho1 109.0(2)
C20 O4 Ho1 124.2(5)
C20 O4 Ho2 125.2(5)
Ho4 O16 Ho6 97.3(2)
Ho4 O16 Ho7 95.2(2)
Ho7 O16 Ho6 93.6(2)
C9 N2 N1 124.3(9)
Ho4 O37 Ho2 110.5(3)
C71 O37 Ho2 129.4(5)
C71 O37 Ho4 120.1(5)
Ho3 O11 Ho7 95.0(2)
Ho5 O11 Ho3 109.8(3)
Ho5 O11 Ho7 110.4(3)
N9 N8 C73 117.0(8)
Ho3 O9 Ho5 110.4(2)
C59 O9 Ho3 119.5(5)
C59 O9 Ho5 130.0(5)
Ho3 O2 Ho1 98.0(2)
C7 O2 Ho1 140.0(6)
C7 O2 Ho3 120.6(6)
Ho2 O14 Ho4 110.3(3)
Ho2 O14 Ho7 110.5(3)
Ho4 O14 Ho7 93.9(2)
C54 O10 Ho3 111.2(5)
C54 O10 C53 114.4(7)
C53 O10 Ho3 126.5(6)
Ho6 O6 Ho4 97.7(2)
C33 O6 Ho4 117.9(6)
C33 O6 Ho6 139.6(6)
Ho1 O13 Ho7 95.4(2)
Ho2 O13 Ho1 109.7(2)
Ho2 O13 Ho7 107.0(2)
Ho5 O8 Ho6 106.9(2)
C46 O8 Ho5 125.5(6)
C46 O8 Ho6 126.1(6)
N19 O27 Ho1 97.1(5)
C18 C17 C16 120.1(9)
N14 N15 Ho5 111.3(5)
C60 N15 Ho5 131.5(7)
C60 N15 N14 115.4(8)
Ho5 O17 Ho6 108.5(3)
Ho5 O17 Ho7 107.5(2)
Ho6 O17 Ho7 94.7(2)
N4 C21 C19 126.9(9)
O2 C7 C6 122.8(9)
O2 C7 C2 120.7(9)
C2 C7 C6 116.5(10)
C41 O7 C40 116.5(8)
Ho3 O12 Ho1 96.9(3)
Ho3 O12 Ho7 95.8(3)
Ho7 O12 Ho1 93.5(2)
C66 O36 Ho4 125.4(6)
C67 O36 Ho4 114.9(5)
C67 O36 C66 115.3(7)
C12 C13 N3 123.8(12)
N18 O25 Ho6 94.9(6)
C21 C19 C20 124.2(9)
C21 C19 C18 117.5(8)
C18 C19 C20 118.3(9)
C2 O1 Ho3 115.3(5)
C2 O1 C1 116.0(7)
C1 O1 Ho3 128.6(5)
C15 C16 C17 117.7(9)
N24 N23 Ho5 114.8(6)
C47 N23 Ho5 128.5(7)
C47 N23 N24 115.4(8)
N2 N1 Ho1 112.9(6)
C8 N1 Ho1 133.3(7)
C8 N1 N2 113.7(8)
C21 N4 Ho2 127.3(6)
C21 N4 N5 116.5(7)
N5 N4 Ho2 115.5(5)
N18 O24 Ho6 99.6(6)
C7 C6 C8 125.6(10)
C7 C6 C5 117.0(10)
C8 C6 C5 117.4(9)
Ho6 O15 Ho4 97.9(2)
Ho7 O15 Ho4 96.0(2)
Ho7 O15 Ho6 98.7(2)
N11 N10 Ho6 115.3(6)
C34 N10 Ho6 129.9(7)
C34 N10 N11 114.5(9)
C15 O3 C14 118.6(7)
N17 O22 Ho4 94.2(6)
C61 N13 Ho5 116.5(7)
C61 N13 C65 117.8(9)
C65 N13 Ho5 124.8(7)
C28 O5 Ho4 114.7(6)
C28 O5 C27 115.3(8)
C27 O5 Ho4 128.3(6)
N6 C22 N5 115.8(8)
N6 C22 C23 123.5(9)
C23 C22 N5 120.7(9)
C38 C39 N12 124.2(11)
N8 N9 Ho2 114.9(6)
C72 N9 Ho2 127.8(7)
C72 N9 N8 115.9(8)
O25 N18 O24 114.9(9)
O26 N18 O25 125.2(10)
O26 N18 O24 119.8(10)
C5 C4 C3 121.0(11)
C52 C51 C50 119.1(12)
N16 O18 Ho3 93.9(5)
C13 N3 Ho1 124.7(7)
C9 N3 Ho1 119.6(7)
C9 N3 C13 115.4(9)
O37 C71 C70 123.5(8)
O37 C71 C67 117.3(8)
C70 C71 C67 119.1(9)
C50 C49 C48 120.1(11)
C73 N7 Ho2 118.8(6)
C77 N7 Ho2 124.4(7)
C77 N7 C73 116.2(9)
C71 C70 C72 122.2(9)
C71 C70 C69 119.3(9)
C69 C70 C72 117.3(9)
O4 C20 C19 122.1(8)
O4 C20 C15 119.3(8)
C15 C20 C19 118.5(8)
C41 C42 C43 118.9(12)
N16 O19 Ho3 97.7(6)
C22 N5 N4 116.0(7)
C36 C37 C38 120.7(11)
C59 C58 C60 122.9(8)
C59 C58 C57 122.4(9)
C57 C58 C60 114.2(8)
C44 C45 C47 116.1(10)
C46 C45 C44 118.0(10)
C46 C45 C47 125.6(10)
C52 N25 Ho5 123.8(6)
C48 N25 Ho5 117.9(7)
C48 N25 C52 115.7(9)
C61 N14 N15 113.9(8)
O9 C59 C58 124.4(8)
O9 C59 C54 118.0(8)
C58 C59 C54 117.5(9)
O27 N19 Ho1 57.0(5)
O29 N19 Ho1 172.8(7)
O29 N19 O27 123.5(9)
O29 N19 O28 121.7(9)
O28 N19 Ho1 59.0(5)
O28 N19 O27 114.6(8)
C22 N6 Ho2 120.5(6)
C22 N6 C26 116.1(8)
C26 N6 Ho2 122.5(6)
N7 C73 N8 115.9(9)
C74 C73 N8 121.3(10)
C74 C73 N7 122.9(10)
C59 C54 O10 112.9(8)
C55 C54 O10 125.2(9)
C55 C54 C59 121.9(9)
O3 C15 C16 122.2(8)
O3 C15 C20 114.8(8)
C20 C15 C16 122.9(9)
C31 C32 C34 115.2(9)
C33 C32 C31 120.3(9)
C33 C32 C34 124.4(9)
C49 C50 C51 118.0(11)
C43 C44 C45 122.5(12)
C63 C62 C61 118.7(11)
O18 N16 Ho3 60.3(5)
O18 N16 O19 116.3(9)
O19 N16 Ho3 56.0(5)
O20 N16 Ho3 175.7(8)
O20 N16 O18 123.8(9)
O20 N16 O19 119.9(9)
C71 C67 O36 111.9(8)
C80 C67 O36 125.7(9)
C80 C67 C71 122.3(10)
C51 C52 N25 123.2(11)
C39 N12 Ho6 124.3(7)
C35 N12 Ho6 118.2(7)
C35 N12 C39 117.2(10)
N1 C8 C6 127.1(10)
C65 C64 C63 116.6(11)
N17 O21 Ho4 94.9(6)
C48 N24 N23 118.3(8)
N2 C9 N3 116.2(9)
N2 C9 C10 119.2(11)
N3 C9 C10 124.6(11)
C26 C25 C24 118.8(10)
C9 C10 C11 118.8(12)
N15 C60 C58 120.4(9)
N25 C48 C49 123.5(11)
N25 C48 N24 117.2(9)
N24 C48 C49 119.3(10)
O31 N22 O32 119.6(12)
O31 N22 O30 125.4(12)
O30 N22 O32 114.9(12)
C35 N11 N10 121.0(9)
N12 C35 N11 119.1(10)
N12 C35 C36 124.2(11)
N11 C35 C36 116.7(10)
C7 C2 O1 114.0(9)
C7 C2 C3 126.6(10)
C3 C2 O1 119.4(9)
N13 C61 N14 118.8(9)
N13 C61 C62 122.8(10)
N14 C61 C62 118.2(9)
N19 O28 Ho1 95.3(6)
C37 C36 C35 116.0(11)
C17 C18 C19 122.3(9)
C33 C28 O5 109.7(8)
C29 C28 O5 125.2(10)
C29 C28 C33 124.7(10)
N9 C72 C70 123.6(9)
C67 C80 C68 119.6(10)
C58 C57 C56 118.3(9)
C25 C26 N6 123.3(10)
C30 C31 C32 120.3(10)
C24 C23 C22 119.7(9)
C74 C75 C76 117.9(11)
C54 C55 C56 119.8(10)
C55 C56 C57 120.0(9)
N23 C47 C45 123.6(9)
O6 C33 C32 123.3(9)
O6 C33 C28 122.1(9)
C32 C33 C28 114.6(9)
C28 C29 C30 119.5(11)
C23 C24 C25 118.4(9)
C2 C3 C4 116.2(11)
N13 C65 C64 123.5(12)
N10 C34 C32 127.7(10)
N7 C77 C76 124.1(10)
O8 C46 C45 122.4(9)
O8 C46 C41 120.7(9)
C45 C46 C41 116.9(9)
C4 C5 C6 122.6(11)
C39 C38 C37 117.6(11)
C68 C69 C70 119.2(10)
C44 C43 C42 120.5(12)
C10 C11 C12 117.0(11)
C73 C74 C75 119.2(11)
O7 C41 C46 113.7(9)
C42 C41 O7 123.6(10)
C42 C41 C46 122.7(10)
O23 N17 Ho4 169.4(9)
O23 N17 O22 125.6(11)
O23 N17 O21 116.5(10)
O22 N17 Ho4 60.0(5)
O22 N17 O21 117.6(9)
O21 N17 Ho4 57.7(5)
C13 C12 C11 120.3(13)
C77 C76 C75 119.6(11)
C31 C30 C29 120.5(10)
C80 C68 C69 120.2(10)
C62 C63 C64 120.2(12)
Ho1 O38 Ho3 97.8(2)
Ho1 O38 Ho7 98.6(3)
Ho7 O38 Ho3 94.3(2)
O1A N31 O72 145(3)
O1A N31 O1B 101.9(18)
O72 N31 O1B 113(2)
O1C N1A O1D 121.3(10)
O1E N1A O1C 120.1(10)
O1E N1A O1D 118.1(11)

loop_
_geom_bond_atom_site_label_1
_geom_bond_atom_site_label_2
_geom_bond_distance
Ho1 Ho3 3.5717(9)
Ho1 Ho7 3.5574(10)
Ho1 O4 2.388(6)
Ho1 O2 2.408(7)
Ho1 O13 2.386(6)
Ho1 O27 2.458(7)
Ho1 O12 2.483(7)
Ho1 N1 2.550(8)
Ho1 N3 2.573(8)
Ho1 N19 2.910(9)
Ho1 O28 2.505(8)
Ho1 O38 2.343(7)
Ho2 Ho4 3.8178(10)
Ho2 Ho7 3.8325(9)
Ho2 O4 2.363(6)
Ho2 O37 2.326(6)
Ho2 O14 2.290(6)
Ho2 O13 2.344(6)
Ho2 N4 2.510(7)
Ho2 N9 2.535(8)
Ho2 N7 2.507(8)
Ho2 N6 2.499(7)
Ho3 Ho7 3.4793(12)
Ho3 O11 2.335(6)
Ho3 O9 2.309(6)
Ho3 O2 2.326(6)
Ho3 O10 2.620(7)
Ho3 O12 2.287(7)
Ho3 O1 2.450(6)
Ho3 O18 2.538(7)
Ho3 O19 2.438(7)
Ho3 N16 2.915(9)
Ho3 O38 2.395(6)
Ho4 Ho6 3.5491(9)
Ho4 Ho7 3.4633(10)
Ho4 O16 2.291(6)
Ho4 O37 2.320(6)
Ho4 O14 2.363(6)
Ho4 O6 2.379(6)
Ho4 O36 2.541(7)
Ho4 O15 2.364(6)
Ho4 O22 2.499(7)
Ho4 O5 2.478(7)
Ho4 O21 2.441(8)
Ho4 N17 2.877(10)
Ho5 Ho6 3.8048(13)
Ho5 Ho7 3.8505(10)
Ho5 O11 2.303(6)
Ho5 O9 2.312(6)
Ho5 O8 2.327(6)
Ho5 N15 2.504(8)
Ho5 O17 2.339(6)
Ho5 N23 2.500(8)
Ho5 N13 2.499(8)
Ho5 N25 2.503(8)
Ho6 Ho7 3.5212(9)
Ho6 O16 2.434(6)
Ho6 O6 2.334(6)
Ho6 O8 2.408(6)
Ho6 O17 2.350(6)
Ho6 O25 2.565(7)
Ho6 O24 2.455(7)
Ho6 O15 2.342(6)
Ho6 N10 2.522(8)
Ho6 N12 2.540(9)
Ho7 O16 2.398(6)
Ho7 O11 2.384(7)
Ho7 O14 2.376(6)
Ho7 O13 2.424(6)
Ho7 O17 2.437(6)
Ho7 O12 2.400(7)
Ho7 O15 2.297(6)
Ho7 O38 2.350(6)
O4 C20 1.342(11)
N2 N1 1.428(11)
N2 C9 1.339(14)
O37 C71 1.379(10)
N8 N9 1.361(11)
N8 C73 1.391(13)
O9 C59 1.373(11)
O2 C7 1.317(12)
O10 C54 1.393(11)
O10 C53 1.400(11)
O6 C33 1.308(11)
O8 C46 1.349(11)
O27 N19 1.284(11)
C17 C16 1.436(13)
C17 C18 1.356(14)
N15 N14 1.395(11)
N15 C60 1.277(12)
C21 C19 1.405(13)
C21 N4 1.274(12)
C7 C6 1.421(14)
C7 C2 1.361(14)
O7 C40 1.421(12)
O7 C41 1.398(12)
O36 C66 1.458(12)
O36 C67 1.419(11)
C13 N3 1.369(14)
C13 C12 1.353(15)
O25 N18 1.248(11)
C19 C20 1.432(12)
C19 C18 1.416(13)
O1 C2 1.435(12)
O1 C1 1.454(11)
C16 C15 1.395(13)
N23 N24 1.390(11)
N23 C47 1.294(13)
N1 C8 1.269(13)
N4 N5 1.402(10)
O23 N17 1.245(13)
O24 N18 1.272(11)
C6 C8 1.430(15)
C6 C5 1.441(15)
N10 N11 1.376(11)
N10 C34 1.298(13)
O3 C15 1.371(11)
O3 C14 1.434(11)
O32 N22 1.230(12)
O22 N17 1.253(12)
N13 C61 1.309(13)
N13 C65 1.375(13)
O5 C28 1.442(12)
O5 C27 1.451(12)
C22 N5 1.390(12)
C22 N6 1.351(12)
C22 C23 1.352(13)
C39 N12 1.392(14)
C39 C38 1.323(15)
N9 C72 1.277(12)
N18 O26 1.210(11)
C4 C3 1.390(16)
C4 C5 1.327(16)
C51 C50 1.426(16)
C51 C52 1.359(15)
O18 N16 1.271(11)
N3 C9 1.341(13)
C71 C70 1.383(13)
C71 C67 1.405(13)
C49 C50 1.320(17)
C49 C48 1.416(15)
N7 C73 1.386(13)
N7 C77 1.303(12)
C70 C72 1.464(13)
C70 C69 1.411(13)
C20 C15 1.389(13)
C42 C43 1.356(17)
C42 C41 1.340(15)
O19 N16 1.304(11)
C37 C36 1.380(17)
C37 C38 1.428(17)
C58 C59 1.378(13)
C58 C60 1.505(13)
C58 C57 1.387(13)
C45 C44 1.408(15)
C45 C47 1.425(15)
C45 C46 1.375(14)
N25 C52 1.378(13)
N25 C48 1.330(13)
N14 C61 1.385(13)
O31 N22 1.190(13)
C59 C54 1.388(13)
N19 O29 1.217(11)
N19 O28 1.267(10)
N6 C26 1.371(12)
C73 C74 1.360(15)
C54 C55 1.367(13)
C32 C31 1.420(14)
C32 C33 1.414(13)
C32 C34 1.433(14)
C44 C43 1.350(17)
C62 C61 1.433(14)
C62 C63 1.341(17)
N16 O20 1.211(12)
C67 C80 1.330(13)
N12 C35 1.307(14)
O30 N22 1.214(14)
C64 C65 1.384(16)
C64 C63 1.437(18)
O21 N17 1.329(12)
N24 C48 1.363(14)
C9 C10 1.388(14)
C25 C26 1.330(14)
C25 C24 1.420(14)
C10 C11 1.394(17)
N11 C35 1.356(14)
C35 C36 1.426(14)
C2 C3 1.376(14)
C28 C33 1.423(14)
C28 C29 1.330(14)
C80 C68 1.395(15)
C57 C56 1.398(13)
C31 C30 1.359(15)
C23 C24 1.352(14)
C75 C74 1.376(16)
C75 C76 1.379(16)
C55 C56 1.383(13)
C29 C30 1.380(15)
C77 C76 1.371(15)
C46 C41 1.452(15)
C69 C68 1.401(15)
C11 C12 1.402(18)
O1A N31 1.209(15)
N31 O72 1.228(15)
N31 O1B 1.289(16)
O1C N1A 1.293(11)
O1D N1A 1.314(11)
N1A O1E 1.265(11)

loop_
_geom_torsion_atom_site_label_1
_geom_torsion_atom_site_label_2
_geom_torsion_atom_site_label_3
_geom_torsion_atom_site_label_4
_geom_torsion
Ho1 O4 C20 C19 115.5(8)
Ho1 O4 C20 C15 -61.3(10)
Ho1 O2 C7 C6 -4.4(17)
Ho1 O2 C7 C2 177.8(7)
Ho1 O27 N19 O29 171.4(8)
Ho1 O27 N19 O28 -12.9(8)
Ho1 N1 C8 C6 -0.4(16)
Ho1 N3 C9 N2 8.4(12)
Ho1 N3 C9 C10 -174.5(8)
Ho2 O4 C20 C19 -48.1(11)
Ho2 O4 C20 C15 135.1(7)
Ho2 O37 C71 C70 -34.9(12)
Ho2 O37 C71 C67 148.9(7)
Ho2 N4 N5 C22 -33.0(10)
Ho2 N9 C72 C70 23.4(13)
Ho2 N7 C73 N8 7.5(11)
Ho2 N7 C73 C74 -172.6(8)
Ho2 N7 C77 C76 173.0(8)
Ho2 N6 C26 C25 173.1(8)
Ho3 O9 C59 C58 142.0(8)
Ho3 O9 C59 C54 -33.9(11)
Ho3 O2 C7 C6 -166.9(8)
Ho3 O2 C7 C2 15.2(14)
Ho3 O10 C54 C59 27.0(10)
Ho3 O10 C54 C55 -152.2(10)
Ho3 O1 C2 C7 -11.1(12)
Ho3 O1 C2 C3 168.9(8)
Ho3 O18 N16 O19 -0.8(9)
Ho3 O18 N16 O20 178.5(10)
Ho3 O19 N16 O18 0.8(9)
Ho3 O19 N16 O20 -178.5(9)
Ho4 O37 C71 C70 143.9(8)
Ho4 O37 C71 C67 -32.4(10)
Ho4 O6 C33 C32 -159.1(7)
Ho4 O6 C33 C28 19.8(12)
Ho4 O36 C67 C71 21.4(10)
Ho4 O36 C67 C80 -155.0(9)
Ho4 O22 N17 O23 -169.4(12)
Ho4 O22 N17 O21 4.7(11)
Ho4 O5 C28 C33 -28.0(11)
Ho4 O5 C28 C29 158.7(10)
Ho4 O21 N17 O23 169.8(11)
Ho4 O21 N17 O22 -4.8(11)
Ho5 O9 C59 C58 -36.4(13)
Ho5 O9 C59 C54 147.7(7)
Ho5 O8 C46 C45 -52.3(13)
Ho5 O8 C46 C41 130.4(8)
Ho5 N15 N14 C61 -42.3(10)
Ho5 N15 C60 C58 23.6(14)
Ho5 N23 N24 C48 -24.3(11)
Ho5 N23 C47 C45 17.5(17)
Ho5 N13 C61 N14 13.3(13)
Ho5 N13 C61 C62 -162.3(9)
Ho5 N13 C65 C64 163.5(10)
Ho5 N25 C52 C51 161.0(8)
Ho5 N25 C48 C49 -161.8(9)
Ho5 N25 C48 N24 20.7(12)
Ho6 O6 C33 C32 -10.2(15)
Ho6 O6 C33 C28 168.7(7)
Ho6 O8 C46 C45 111.6(10)
Ho6 O8 C46 C41 -65.7(11)
Ho6 O25 N18 O24 7.6(9)
Ho6 O25 N18 O26 -169.2(10)
Ho6 O24 N18 O25 -8.0(9)
Ho6 O24 N18 O26 169.0(8)
Ho6 N10 N11 C35 -12.3(12)
Ho6 N10 C34 C32 8.5(17)
Ho6 N12 C35 N11 9.9(14)
Ho6 N12 C35 C36 -169.4(9)
O4 C20 C15 C16 176.5(9)
O4 C20 C15 O3 -3.6(13)
N2 N1 C8 C6 -178.0(9)
N2 C9 C10 C11 179.3(10)
O37 C71 C70 C72 -13.8(15)
O37 C71 C70 C69 179.1(9)
O37 C71 C67 O36 4.4(12)
O37 C71 C67 C80 -179.1(10)
N8 N9 C72 C70 -171.1(9)
N8 C73 C74 C75 179.1(11)
O9 C59 C54 O10 0.2(13)
O9 C59 C54 C55 179.4(10)
O2 C7 C6 C8 -0.3(18)
O2 C7 C6 C5 180.0(10)
O2 C7 C2 O1 -1.8(16)
O2 C7 C2 C3 178.2(11)
O10 C54 C55 C56 178.8(10)
O8 C46 C41 O7 -4.7(14)
O8 C46 C41 C42 177.4(10)
O27 N19 O28 Ho1 12.6(8)
C17 C16 C15 O3 178.8(9)
C17 C16 C15 C20 -1.3(15)
N15 N14 C61 N13 20.0(14)
N15 N14 C61 C62 -164.1(10)
C21 C19 C20 O4 2.7(14)
C21 C19 C20 C15 179.5(9)
C21 C19 C18 C17 -179.1(9)
C21 N4 N5 C22 156.3(8)
C7 C6 C8 N1 2.4(18)
C7 C6 C5 C4 3.4(18)
C7 C2 C3 C4 0.7(19)
O36 C67 C80 C68 176.4(10)
C13 N3 C9 N2 -177.7(9)
C13 N3 C9 C10 -0.7(14)
C19 C21 N4 Ho2 10.5(13)
C19 C21 N4 N5 180.0(8)
C19 C20 C15 C16 -0.5(14)
C19 C20 C15 O3 179.5(8)
O1 C2 C3 C4 -179.3(10)
C16 C17 C18 C19 -0.6(15)
N23 N24 C48 C49 -174.8(10)
N23 N24 C48 N25 2.8(14)
N1 N2 C9 N3 5.5(14)
N1 N2 C9 C10 -171.7(9)
N4 C21 C19 C20 16.1(15)
N4 C21 C19 C18 -166.1(9)
C6 C7 C2 O1 -179.8(9)
C6 C7 C2 C3 0.2(18)
N10 N11 C35 N12 1.8(17)
N10 N11 C35 C36 -178.9(10)
O5 C28 C33 O6 6.5(14)
O5 C28 C33 C32 -174.5(8)
O5 C28 C29 C30 176.0(11)
C22 N6 C26 C25 3.7(14)
C22 C23 C24 C25 3.0(15)
C39 N12 C35 N11 -176.7(10)
C39 N12 C35 C36 4.0(17)
N9 N8 C73 N7 19.0(13)
N9 N8 C73 C74 -160.9(10)
N3 C13 C12 C11 -0.5(17)
N3 C9 C10 C11 2.3(16)
C71 C70 C72 N9 17.2(15)
C71 C70 C69 C68 0.4(16)
C71 C67 C80 C68 0.4(17)
N7 C73 C74 C75 -0.8(17)
N7 C77 C76 C75 -1.0(17)
C70 C71 C67 O36 -172.0(8)
C70 C71 C67 C80 4.4(16)
C70 C69 C68 C80 4.5(17)
C20 C19 C18 C17 -1.2(14)
N5 C22 N6 Ho2 9.7(10)
N5 C22 N6 C26 179.3(8)
N5 C22 C23 C24 177.3(9)
C66 O36 C67 C71 179.2(9)
C66 O36 C67 C80 2.9(15)
C58 C59 C54 O10 -176.0(8)
C58 C59 C54 C55 3.2(16)
C58 C57 C56 C55 2.6(16)
C45 C44 C43 C42 -7(2)
C45 C46 C41 O7 177.8(9)
C45 C46 C41 C42 0.0(17)
N14 N15 C60 C58 -173.3(8)
C59 C58 C60 N15 13.1(15)
C59 C58 C57 C56 0.4(16)
C59 C54 C55 C56 -0.3(17)
N6 C22 N5 N4 15.7(12)
N6 C22 C23 C24 -2.1(15)
C73 N8 N9 Ho2 -35.6(10)
C73 N8 N9 C72 157.0(9)
C73 N7 C77 C76 1.8(14)
C54 C55 C56 C57 -2.7(17)
C32 C31 C30 C29 -0.2(19)
O29 N19 O28 Ho1 -171.6(8)
C50 C51 C52 N25 -3.1(18)
C50 C49 C48 N25 2.7(19)
C50 C49 C48 N24 -179.8(12)
C44 C45 C47 N23 -167.6(12)
C44 C45 C46 O8 -176.0(10)
C44 C45 C46 C41 1.4(16)
C14 O3 C15 C16 4.8(14)
C14 O3 C15 C20 -175.1(9)
C67 C71 C70 C72 162.4(9)
C67 C71 C70 C69 -4.7(15)
C67 C80 C68 C69 -4.9(18)
C52 C51 C50 C49 6.2(19)
C52 N25 C48 C49 0.6(15)
C52 N25 C48 N24 -176.9(9)
N12 C39 C38 C37 -2.7(17)
N12 C35 C36 C37 -4.1(18)
C8 C6 C5 C4 -176.4(11)
N24 N23 C47 C45 -176.1(10)
C9 N2 N1 Ho1 -15.9(11)
C9 N2 N1 C8 162.2(10)
C9 C10 C11 C12 -2.9(16)
C10 C11 C12 C13 2.1(16)
C60 N15 N14 C61 151.3(9)
C60 C58 C59 O9 -8.4(15)
C60 C58 C59 C54 167.5(9)
C60 C58 C57 C56 -171.1(9)
C48 C49 C50 C51 -6.0(19)
C48 N25 C52 C51 -0.3(15)
N11 N10 C34 C32 -178.2(10)
N11 C35 C36 C37 176.6(11)
C2 C7 C6 C8 177.7(10)
C2 C7 C6 C5 -2.1(16)
C61 N13 C65 C64 -4.8(18)
C61 C62 C63 C64 -1(2)
C40 O7 C41 C42 5.7(15)
C40 O7 C41 C46 -172.1(9)
C36 C37 C38 C39 2.4(18)
C18 C17 C16 C15 1.9(15)
C18 C19 C20 O4 -175.1(8)
C18 C19 C20 C15 1.7(13)
C28 C29 C30 C31 -2.9(19)
C72 C70 C69 C68 -167.3(10)
C57 C58 C59 O9 -179.2(9)
C57 C58 C59 C54 -3.3(15)
C57 C58 C60 N15 -175.4(10)
C26 C25 C24 C23 -0.7(15)
C31 C32 C33 O6 176.9(10)
C31 C32 C33 C28 -2.1(15)
C31 C32 C34 N10 -177.2(11)
C23 C22 N5 N4 -163.8(8)
C23 C22 N6 Ho2 -170.9(7)
C23 C22 N6 C26 -1.2(13)
C1 O1 C2 C7 166.1(9)
C1 O1 C2 C3 -13.9(14)
C47 N23 N24 C48 167.4(10)
C47 C45 C44 C43 177.2(13)
C47 C45 C46 O8 9.3(18)
C47 C45 C46 C41 -173.3(11)
C33 C32 C31 C30 2.8(17)
C33 C32 C34 N10 6.1(18)
C33 C28 C29 C30 3.7(19)
C29 C28 C33 O6 179.8(11)
C29 C28 C33 C32 -1.1(16)
C24 C25 C26 N6 -2.7(16)
C3 C4 C5 C6 -3(2)
C65 N13 C61 N14 -177.4(10)
C65 N13 C61 C62 7.0(17)
C65 C64 C63 C62 2(2)
C34 N10 N11 C35 173.4(10)
C34 C32 C31 C30 -174.0(11)
C34 C32 C33 O6 -6.6(16)
C34 C32 C33 C28 174.4(10)
C77 N7 C73 N8 179.3(9)
C77 N7 C73 C74 -0.9(15)
C46 C45 C44 C43 2(2)
C46 C45 C47 N23 7.2(19)
C5 C6 C8 N1 -177.8(10)
C5 C4 C3 C2 0.5(19)
C38 C39 N12 Ho6 172.5(8)
C38 C39 N12 C35 -0.5(16)
C38 C37 C36 C35 0.7(18)
C53 O10 C54 C59 178.3(9)
C53 O10 C54 C55 -0.9(15)
C27 O5 C28 C33 165.3(10)
C27 O5 C28 C29 -8.0(16)
C69 C70 C72 N9 -175.4(10)
C43 C42 C41 O7 177.7(11)
C43 C42 C41 C46 -4.7(19)
C74 C75 C76 C77 -0.7(17)
C41 C42 C43 C44 8(2)
C12 C13 N3 Ho1 173.2(8)
C12 C13 N3 C9 -0.3(15)
C76 C75 C74 C73 1.5(18)
C63 C62 C61 N13 -4(2)
C63 C62 C61 N14 179.9(13)
C63 C64 C65 N13 0(2)

loop_
_smtbx_masks_void_nr
_smtbx_masks_void_average_x
_smtbx_masks_void_average_y
_smtbx_masks_void_average_z
_smtbx_masks_void_volume
_smtbx_masks_void_count_electrons
1 -0.962 -0.174 -0.915 1597.8 595.4
